data_7021776
loop_
_publ_author_name
'Mobin, Shaikh M.'
'Mishra, Veenu'
'Ram, Priti'
'Birla, Anil'
'Mathur, Pradeep'

_publ_section_title
;
 Formation of a 1D-polymeric chain of Hg building blocks through C-C
 coupling under ambient conditions.
;
_journal_issue 30
_journal_name_full 'Dalton transactions (Cambridge, England : 2003)'
_journal_page_first 10687
_journal_page_last 10689
_journal_paper_doi 10.1039/c3dt51213d
_journal_volume 42
_journal_year 2013
_chemical_formula_sum 'C12 H12 Cl4 Hg2 N2 O2'
_chemical_formula_weight 759.22
_chemical_name_systematic
;
 ?
;
_space_group_IT_number 2
_symmetry_cell_setting triclinic
_symmetry_space_group_name_Hall '-P 1'
_symmetry_space_group_name_H-M 'P -1'
_atom_sites_solution_hydrogens geom
_atom_sites_solution_primary direct
_atom_sites_solution_secondary difmap
_audit_creation_method SHELXL-97
_cell_angle_alpha 107.164(4)
_cell_angle_beta 92.654(4)
_cell_angle_gamma 112.675(5)
_cell_formula_units_Z 1
_cell_length_a 7.2128(4)
_cell_length_b 7.3831(4)
_cell_length_c 9.4670(4)
_cell_measurement_reflns_used 3619
_cell_measurement_temperature 150(2)
_cell_measurement_theta_max 32.4853
_cell_measurement_theta_min 3.1728
_cell_volume 437.07(5)
_computing_cell_refinement 'CrysAlis RED, Oxford Diffraction Ltd.,'
_computing_data_collection 'CrysAlis CCD, Oxford Diffraction Ltd.,'
_computing_data_reduction 'CrysAlis RED, Oxford Diffraction Ltd.,'
_computing_molecular_graphics Ortep3
_computing_publication_material Shelx97
_computing_structure_refinement 'SHELXL-97 (Sheldrick, 1997)'
_computing_structure_solution 'SHELXS-97 (Sheldrick, 1997)'
_diffrn_ambient_temperature 150(2)
_diffrn_detector_area_resol_mean 15.9948
_diffrn_measured_fraction_theta_full 0.997
_diffrn_measured_fraction_theta_max 0.997
_diffrn_measurement_device_type 'OXFORD DIFFRACTION SUPER NOVA'
_diffrn_measurement_method \w/q-scan
_diffrn_radiation_monochromator graphite
_diffrn_radiation_source 'Micro-Focus (Mo) X-ray Source'
_diffrn_radiation_type MoK\a
_diffrn_radiation_wavelength 0.71073
_diffrn_reflns_av_R_equivalents 0.0189
_diffrn_reflns_av_unetI/netI 0.0225
_diffrn_reflns_limit_h_max 8
_diffrn_reflns_limit_h_min -7
_diffrn_reflns_limit_k_max 8
_diffrn_reflns_limit_k_min -8
_diffrn_reflns_limit_l_max 10
_diffrn_reflns_limit_l_min -11
_diffrn_reflns_number 2875
_diffrn_reflns_theta_full 25.00
_diffrn_reflns_theta_max 25.00
_diffrn_reflns_theta_min 3.18
_exptl_absorpt_coefficient_mu 18.158
_exptl_absorpt_correction_T_max 0.3630
_exptl_absorpt_correction_T_min 0.2192
_exptl_absorpt_correction_type multi-scan
_exptl_absorpt_process_details
;
CrysAlis RED, Oxford Diffraction Ltd.,
Version 1.171.31.7 (release 18-10-2006 CrysAlis171 .NET)
(compiled Oct 18 2006,16:28:17)
Empirical absorption correction using spherical harmonics,
 implemented in SCALE3 ABSPACK scaling algorithm.
;
_exptl_crystal_colour colorless
_exptl_crystal_density_diffrn 2.884
_exptl_crystal_density_method 'not measured'
_exptl_crystal_description block
_exptl_crystal_F_000 342
_exptl_crystal_size_max 0.12
_exptl_crystal_size_mid 0.08
_exptl_crystal_size_min 0.07
_refine_diff_density_max 1.514
_refine_diff_density_min -2.270
_refine_diff_density_rms 0.168
_refine_ls_extinction_method none
_refine_ls_goodness_of_fit_ref 1.091
_refine_ls_hydrogen_treatment riding
_refine_ls_matrix_type full
_refine_ls_number_parameters 100
_refine_ls_number_reflns 1538
_refine_ls_number_restraints 0
_refine_ls_restrained_S_all 1.091
_refine_ls_R_factor_all 0.0213
_refine_ls_R_factor_gt 0.0210
_refine_ls_shift/su_max 0.000
_refine_ls_shift/su_mean 0.000
_refine_ls_structure_factor_coef Fsqd
_refine_ls_weighting_details 'calc w=1/[\s^2^(Fo^2^)+(0.0374P)^2^+0.0226P] where P=(Fo^2^+2Fc^2^)/3'
_refine_ls_weighting_scheme calc
_refine_ls_wR_factor_gt 0.0545
_refine_ls_wR_factor_ref 0.0546
_reflns_number_gt 1519
_reflns_number_total 1538
_reflns_threshold_expression >2sigma(I)
_cod_data_source_file c3dt51213d.txt
_cod_data_source_block 2
_cod_depositor_comments
;
The following automatic conversions were performed:

'_symmetry_cell_setting' value 'Triclinic' changed to 'triclinic'
according to /home/saulius/struct/CIF-dictionaries/cif_core.dic
dictionary named 'cif_core.dic' version 2.4.2 from 2011-04-26.

Automatic conversion script
Id: cif_fix_values 1891 2012-01-12 08:04:46Z andrius 
;
_cod_original_cell_volume 437.07(4)
_cod_database_code 7021776

loop_
_symmetry_equiv_pos_as_xyz
'x, y, z'
'-x, -y, -z'

loop_
_atom_site_label
_atom_site_type_symbol
_atom_site_fract_x
_atom_site_fract_y
_atom_site_fract_z
_atom_site_U_iso_or_equiv
_atom_site_adp_type
_atom_site_occupancy
_atom_site_symmetry_multiplicity
_atom_site_calc_flag
_atom_site_refinement_flags
Hg1 Hg 0.79657(3) 0.22240(2) 0.489957(17) 0.01814(10) Uani 1 1 d .
Cl1 Cl 0.7886(2) 0.0177(2) 0.24477(14) 0.0246(3) Uani 1 1 d .
Cl2 Cl 0.77828(19) 0.55676(18) 0.42540(13) 0.0183(3) Uani 1 1 d .
O1 O 0.6320(6) -0.0971(6) 0.5810(4) 0.0251(8) Uani 1 1 d .
N1 N 0.7582(6) 0.3226(6) 0.7233(5) 0.0171(9) Uani 1 1 d .
C1 C 0.7805(9) 0.5204(8) 0.7867(6) 0.0217(11) Uani 1 1 d .
H1 H 0.8037 0.6063 0.7259 0.026 Uiso 1 1 calc R
C2 C 0.7713(9) 0.6037(9) 0.9346(6) 0.0268(12) Uani 1 1 d .
H2 H 0.7862 0.7435 0.9755 0.032 Uiso 1 1 calc R
C3 C 0.7400(9) 0.4791(9) 1.0227(6) 0.0259(12) Uani 1 1 d .
H3 H 0.7350 0.5329 1.1261 0.031 Uiso 1 1 calc R
C4 C 0.7162(8) 0.2773(9) 0.9600(6) 0.0259(12) Uani 1 1 d .
H4 H 0.6937 0.1903 1.0197 0.031 Uiso 1 1 calc R
C5 C 0.7249(7) 0.2001(8) 0.8092(5) 0.0181(10) Uani 1 1 d .
C6 C 0.7003(9) -0.0214(8) 0.7398(6) 0.0239(11) Uani 1 1 d .
H6A H 0.8328 -0.0279 0.7612 0.029 Uiso 1 1 calc R
H6B H 0.6004 -0.1117 0.7855 0.029 Uiso 1 1 calc R

loop_
_atom_site_aniso_label
_atom_site_aniso_U_11
_atom_site_aniso_U_22
_atom_site_aniso_U_33
_atom_site_aniso_U_23
_atom_site_aniso_U_13
_atom_site_aniso_U_12
Hg1 0.02155(15) 0.01710(14) 0.01277(14) 0.00147(9) 0.00815(9) 0.00710(10)
Cl1 0.0243(7) 0.0268(7) 0.0156(6) -0.0025(5) 0.0079(5) 0.0100(5)
Cl2 0.0207(6) 0.0199(6) 0.0158(6) 0.0057(5) 0.0059(5) 0.0099(5)
O1 0.029(2) 0.0208(19) 0.028(2) 0.0075(16) 0.0088(17) 0.0132(16)
N1 0.016(2) 0.019(2) 0.016(2) 0.0066(18) 0.0072(17) 0.0070(18)
C1 0.030(3) 0.020(3) 0.014(2) 0.004(2) 0.007(2) 0.010(2)
C2 0.032(3) 0.027(3) 0.016(3) 0.000(2) 0.005(2) 0.012(2)
C3 0.019(3) 0.044(3) 0.012(2) 0.005(2) 0.007(2) 0.013(2)
C4 0.020(3) 0.039(3) 0.019(3) 0.016(2) 0.003(2) 0.009(2)
C5 0.011(2) 0.028(3) 0.018(2) 0.011(2) 0.006(2) 0.007(2)
C6 0.024(3) 0.027(3) 0.028(3) 0.015(2) 0.010(2) 0.014(2)

loop_
_atom_type_symbol
_atom_type_description
_atom_type_scat_dispersion_real
_atom_type_scat_dispersion_imag
_atom_type_scat_source
C C 0.0033 0.0016 'International Tables Vol C Tables 4.2.6.8 and 6.1.1.4'
H H 0.0000 0.0000 'International Tables Vol C Tables 4.2.6.8 and 6.1.1.4'
N N 0.0061 0.0033 'International Tables Vol C Tables 4.2.6.8 and 6.1.1.4'
O O 0.0106 0.0060 'International Tables Vol C Tables 4.2.6.8 and 6.1.1.4'
Cl Cl 0.1484 0.1585 'International Tables Vol C Tables 4.2.6.8 and 6.1.1.4'
Hg Hg -2.3894 9.2266 'International Tables Vol C Tables 4.2.6.8 and 6.1.1.4'

loop_
_geom_angle_atom_site_label_1
_geom_angle_atom_site_label_2
_geom_angle_atom_site_label_3
_geom_angle
_geom_angle_site_symmetry_3
N1 Hg1 Cl1 163.21(12) .
N1 Hg1 O1 68.88(13) .
Cl1 Hg1 O1 94.36(9) .
N1 Hg1 Cl2 96.26(11) .
Cl1 Hg1 Cl2 98.19(4) .
O1 Hg1 Cl2 150.13(9) .
N1 Hg1 Cl2 91.08(11) 2_766
Cl1 Hg1 Cl2 97.60(4) 2_766
O1 Hg1 Cl2 115.83(9) 2_766
Cl2 Hg1 Cl2 89.28(4) 2_766
Hg1 Cl2 Hg1 90.72(4) 2_766
C6 O1 Hg1 106.5(3) .
C1 N1 C5 118.6(4) .
C1 N1 Hg1 118.0(3) .
C5 N1 Hg1 123.2(3) .
N1 C1 C2 123.0(5) .
N1 C1 H1 118.5 .
C2 C1 H1 118.5 .
C1 C2 C3 118.2(5) .
C1 C2 H2 120.9 .
C3 C2 H2 120.9 .
C4 C3 C2 119.5(5) .
C4 C3 H3 120.2 .
C2 C3 H3 120.2 .
C3 C4 C5 120.0(5) .
C3 C4 H4 120.0 .
C5 C4 H4 120.0 .
N1 C5 C4 120.6(5) .
N1 C5 C6 119.1(4) .
C4 C5 C6 120.3(5) .
O1 C6 C5 111.3(4) .
O1 C6 H6A 109.4 .
C5 C6 H6A 109.4 .
O1 C6 H6B 109.4 .
C5 C6 H6B 109.4 .
H6A C6 H6B 108.0 .

loop_
_geom_bond_atom_site_label_1
_geom_bond_atom_site_label_2
_geom_bond_distance
_geom_bond_site_symmetry_2
Hg1 N1 2.180(4) .
Hg1 Cl1 2.3506(12) .
Hg1 O1 2.618(4) .
Hg1 Cl2 2.7603(12) .
Hg1 Cl2 2.8018(13) 2_766
Cl2 Hg1 2.8018(13) 2_766
O1 C6 1.427(6) .
N1 C1 1.346(7) .
N1 C5 1.350(6) .
C1 C2 1.370(7) .
C1 H1 0.9500 .
C2 C3 1.379(8) .
C2 H2 0.9500 .
C3 C4 1.368(8) .
C3 H3 0.9500 .
C4 C5 1.386(7) .
C4 H4 0.9500 .
C5 C6 1.506(7) .
C6 H6A 0.9900 .
C6 H6B 0.9900 .

loop_
_geom_torsion_atom_site_label_1
_geom_torsion_atom_site_label_2
_geom_torsion_atom_site_label_3
_geom_torsion_atom_site_label_4
_geom_torsion
_geom_torsion_site_symmetry_1
_geom_torsion_site_symmetry_4
N1 Hg1 Cl2 Hg1 91.00(11) . 2_766
Cl1 Hg1 Cl2 Hg1 -97.57(4) . 2_766
O1 Hg1 Cl2 Hg1 148.54(17) . 2_766
Cl2 Hg1 Cl2 Hg1 0.0 2_766 2_766
N1 Hg1 O1 C6 -27.3(3) . .
Cl1 Hg1 O1 C6 153.9(3) . .
Cl2 Hg1 O1 C6 -91.3(3) . .
Cl2 Hg1 O1 C6 53.3(3) 2_766 .
Cl1 Hg1 N1 C1 -163.2(3) . .
O1 Hg1 N1 C1 -167.2(4) . .
Cl2 Hg1 N1 C1 -13.9(4) . .
Cl2 Hg1 N1 C1 75.4(4) 2_766 .
Cl1 Hg1 N1 C5 20.7(7) . .
O1 Hg1 N1 C5 16.7(4) . .
Cl2 Hg1 N1 C5 170.0(4) . .
Cl2 Hg1 N1 C5 -100.6(4) 2_766 .
C5 N1 C1 C2 0.1(8) . .
Hg1 N1 C1 C2 -176.2(5) . .
N1 C1 C2 C3 0.7(9) . .
C1 C2 C3 C4 -1.0(9) . .
C2 C3 C4 C5 0.4(8) . .
C1 N1 C5 C4 -0.7(8) . .
Hg1 N1 C5 C4 175.4(4) . .
C1 N1 C5 C6 -179.8(5) . .
Hg1 N1 C5 C6 -3.8(6) . .
C3 C4 C5 N1 0.4(8) . .
C3 C4 C5 C6 179.6(5) . .
Hg1 O1 C6 C5 33.8(5) . .
N1 C5 C6 O1 -24.5(7) . .
C4 C5 C6 O1 156.4(5) . .
